data_4082800
loop_
_publ_author_name
'Arnold, Thomas'
'Braunschweig, Holger'
'Damme, Alexander'
'H\"orl, Christian'
'Kramer, Thomas'
'Krummenacher, Ivo'
'Mager, Julian'

_publ_section_title
;
 Tin-Bridgedansa-Metallocenes of the Late Transition Metals Cobalt and
 Nickel: Preparation, Molecular and Electronic Structures, and Redox
 Chemistry
;
_journal_issue 7
_journal_name_full Organometallics
_journal_page_first 1659
_journal_paper_doi 10.1021/om401212n
_journal_volume 33
_journal_year 2014
_chemical_formula_moiety 'C26 H44 Ni Sn2, F6 P, C6 H6'
_chemical_formula_sum 'C32 H50 F6 Ni P Sn2'
_chemical_formula_weight 875.78
_chemical_name_common
;
?
;
_chemical_name_systematic
; 
?
;
_space_group_IT_number 14
_symmetry_cell_setting monoclinic
_symmetry_space_group_name_Hall '-P 2ybc'
_symmetry_space_group_name_H-M 'P 1 21/c 1'
_atom_sites_solution_hydrogens geom
_atom_sites_solution_primary direct
_atom_sites_solution_secondary difmap
_audit_creation_method SHELXL-97
_cell_angle_alpha 90.00
_cell_angle_beta 102.818(2)
_cell_angle_gamma 90.00
_cell_formula_units_Z 4
_cell_length_a 16.5462(11)
_cell_length_b 11.9479(8)
_cell_length_c 18.1212(13)
_cell_measurement_temperature 100(2)
_cell_volume 3493.1(4)
_computing_cell_refinement 'Saint+ ver. 7.68A (Bruker AXS)'
_computing_data_collection 'APEX2 ver. 2010.3 (Bruker AXS)'
_computing_data_reduction 'Saint+ ver. 7.68A (Bruker AXS)'
_computing_molecular_graphics 'XP ver. 5.1 (Bruker AXS, 1998)'
_computing_publication_material 'SHELXL-97 (Sheldrick, 2008)'
_computing_structure_refinement 'SHELXL-97 (Sheldrick, 1997)'
_computing_structure_solution 'SHELXS-97 (Sheldrick, 1990)'
_diffrn_ambient_temperature 100(2)
_diffrn_detector_area_resol_mean 8.333
_diffrn_measured_fraction_theta_full 0.999
_diffrn_measured_fraction_theta_max 0.999
_diffrn_measurement_device_type 'Bruker X8-APEX II'
_diffrn_measurement_method '\f and \w scans'
_diffrn_radiation_monochromator 'multi-layer mirror'
_diffrn_radiation_source 'rotating anode'
_diffrn_radiation_type MoK\a
_diffrn_radiation_wavelength 0.71073
_diffrn_reflns_av_R_equivalents 0.0567
_diffrn_reflns_av_sigmaI/netI 0.0485
_diffrn_reflns_limit_h_max 20
_diffrn_reflns_limit_h_min -20
_diffrn_reflns_limit_k_max 14
_diffrn_reflns_limit_k_min -14
_diffrn_reflns_limit_l_max 22
_diffrn_reflns_limit_l_min -19
_diffrn_reflns_number 36256
_diffrn_reflns_theta_full 26.00
_diffrn_reflns_theta_max 26.37
_diffrn_reflns_theta_min 2.12
_exptl_absorpt_coefficient_mu 2.051
_exptl_absorpt_correction_T_max 0.7454
_exptl_absorpt_correction_T_min 0.6166
_exptl_absorpt_correction_type multi-scan
_exptl_absorpt_process_details 'Sadabs 2008/1 (Bruker 2008)'
_exptl_crystal_colour red
_exptl_crystal_density_diffrn 1.665
_exptl_crystal_density_method 'not measured'
_exptl_crystal_description plate
_exptl_crystal_F_000 1756
_exptl_crystal_size_max 0.17
_exptl_crystal_size_mid 0.17
_exptl_crystal_size_min 0.03
_refine_diff_density_max 0.824
_refine_diff_density_min -0.710
_refine_diff_density_rms 0.111
_refine_ls_extinction_method none
_refine_ls_goodness_of_fit_ref 1.008
_refine_ls_hydrogen_treatment constr
_refine_ls_matrix_type full
_refine_ls_number_parameters 391
_refine_ls_number_reflns 7139
_refine_ls_number_restraints 30
_refine_ls_restrained_S_all 1.033
_refine_ls_R_factor_all 0.0454
_refine_ls_R_factor_gt 0.0291
_refine_ls_shift/su_max 0.001
_refine_ls_shift/su_mean 0.000
_refine_ls_structure_factor_coef Fsqd
_refine_ls_weighting_details 'calc w=1/[\s^2^(Fo^2^)+(0.0240P)^2^+1.3960P] where P=(Fo^2^+2Fc^2^)/3'
_refine_ls_weighting_scheme calc
_refine_ls_wR_factor_gt 0.0572
_refine_ls_wR_factor_ref 0.0624
_reflns_number_gt 5725
_reflns_number_total 7139
_reflns_threshold_expression >2sigma(I)
_cod_data_source_file om401212n_si_002.cif
_cod_data_source_block 4
_cod_depositor_comments
;
The following automatic conversions were performed:

'_symmetry_cell_setting' value 'Monoclinic' changed to 'monoclinic'
according to
/usr/data/users/saulius/automatic-downloads/rss-feeds/ACS/lib/dictionaries/cif_core.dic
dictionary named 'cif_core.dic' version 2.4.2 from 2011-04-26.

Automatic conversion script
Id: cif_fix_values 2281 2013-09-26 08:29:07Z andrius 

 Adding full bibliography for 4082800.cif.
;
_cod_original_sg_symbol_H-M P2(1)/c
_cod_database_code 4082800

loop_
_symmetry_equiv_pos_as_xyz
'x, y, z'
'-x, y+1/2, -z+1/2'
'-x, -y, -z'
'x, -y-1/2, z-1/2'

loop_
_atom_site_label
_atom_site_type_symbol
_atom_site_fract_x
_atom_site_fract_y
_atom_site_fract_z
_atom_site_U_iso_or_equiv
_atom_site_adp_type
_atom_site_occupancy
_atom_site_symmetry_multiplicity
_atom_site_calc_flag
_atom_site_refinement_flags
Sn1 Sn 0.283953(13) 0.149802(17) 0.307049(13) 0.01205(6) Uani 1 1 d .
C1 C 0.36862(19) 0.0092(2) 0.3358(2) 0.0142(7) Uani 1 1 d .
F1 F 0.68807(14) 0.10638(18) 0.32758(15) 0.0462(7) Uani 1 1 d .
P1 P 0.61861(6) 0.13182(7) 0.37327(6) 0.0193(2) Uani 1 1 d .
Ni1 Ni 0.31457(2) -0.15209(3) 0.34214(3) 0.01378(10) Uani 1 1 d .
Sn2 Sn 0.148512(13) 0.018866(17) 0.230486(13) 0.01283(6) Uani 1 1 d .
C2 C 0.39700(19) -0.0430(3) 0.4087(2) 0.0163(7) Uani 1 1 d .
H2 H 0.3882 -0.0143 0.4552 0.020 Uiso 1 1 calc R
F2 F 0.54895(14) 0.10889(17) 0.29888(14) 0.0418(6) Uani 1 1 d .
F4 F 0.68771(17) 0.15496(19) 0.44770(15) 0.0589(8) Uani 1 1 d .
C4 C 0.43465(19) -0.1603(3) 0.3235(2) 0.0187(8) Uani 1 1 d .
H4 H 0.4561 -0.2224 0.3012 0.022 Uiso 1 1 calc R
C3 C 0.43999(19) -0.1436(3) 0.4007(2) 0.0193(8) Uani 1 1 d .
H3 H 0.4674 -0.1910 0.4406 0.023 Uiso 1 1 calc R
F3 F 0.54898(16) 0.15746(18) 0.41867(16) 0.0496(7) Uani 1 1 d .
F5 F 0.61956(13) 0.26146(15) 0.35019(13) 0.0318(5) Uani 1 1 d .
C5 C 0.39072(19) -0.0664(3) 0.2835(2) 0.0164(7) Uani 1 1 d .
H5 H 0.3785 -0.0567 0.2301 0.020 Uiso 1 1 calc R
C6 C 0.18572(18) -0.1365(2) 0.2916(2) 0.0143(7) Uani 1 1 d .
F6 F 0.61775(13) 0.00339(14) 0.39669(13) 0.0299(5) Uani 1 1 d .
C7 C 0.22070(19) -0.2350(2) 0.2667(2) 0.0177(7) Uani 1 1 d .
H7 H 0.2233 -0.2503 0.2158 0.021 Uiso 1 1 calc R
C8 C 0.2512(2) -0.3071(3) 0.3296(2) 0.0216(8) Uani 1 1 d .
H8 H 0.2752 -0.3789 0.3274 0.026 Uiso 1 1 calc R
C9 C 0.23952(19) -0.2537(3) 0.3949(2) 0.0205(8) Uani 1 1 d .
H9 H 0.2544 -0.2819 0.4451 0.025 Uiso 1 1 calc R
C10 C 0.20064(19) -0.1476(3) 0.3716(2) 0.0171(7) Uani 1 1 d .
H10 H 0.1869 -0.0930 0.4050 0.020 Uiso 1 1 calc R
C11 C 0.32708(19) 0.2687(3) 0.23191(19) 0.0148(7) Uani 1 1 d .
C12 C 0.2790(2) 0.2292(3) 0.41589(19) 0.0171(7) Uani 1 1 d .
C13 C 0.3621(2) 0.2055(3) 0.1728(2) 0.0225(8) Uani 1 1 d .
H13A H 0.3186 0.1585 0.1424 0.034 Uiso 1 1 calc R
H13B H 0.4083 0.1582 0.1983 0.034 Uiso 1 1 calc R
H13C H 0.3817 0.2592 0.1398 0.034 Uiso 1 1 calc R
C14 C 0.2524(2) 0.3392(3) 0.1932(2) 0.0214(8) Uani 1 1 d .
H14A H 0.2693 0.3915 0.1577 0.032 Uiso 1 1 calc R
H14B H 0.2315 0.3813 0.2314 0.032 Uiso 1 1 calc R
H14C H 0.2087 0.2899 0.1655 0.032 Uiso 1 1 calc R
C15 C 0.3946(2) 0.3445(3) 0.2779(2) 0.0188(8) Uani 1 1 d .
H15A H 0.4406 0.2984 0.3051 0.028 Uiso 1 1 calc R
H15B H 0.3716 0.3880 0.3142 0.028 Uiso 1 1 calc R
H15C H 0.4148 0.3955 0.2436 0.028 Uiso 1 1 calc R
C16 C 0.3681(2) 0.2505(3) 0.4587(2) 0.0207(8) Uani 1 1 d .
H16A H 0.3964 0.2971 0.4277 0.031 Uiso 1 1 calc R
H16B H 0.3973 0.1790 0.4695 0.031 Uiso 1 1 calc R
H16C H 0.3679 0.2892 0.5063 0.031 Uiso 1 1 calc R
C17 C 0.2325(2) 0.3401(3) 0.4003(2) 0.0236(8) Uani 1 1 d .
H17A H 0.1759 0.3262 0.3714 0.035 Uiso 1 1 calc R
H17B H 0.2612 0.3891 0.3711 0.035 Uiso 1 1 calc R
H17C H 0.2305 0.3763 0.4484 0.035 Uiso 1 1 calc R
C18 C 0.2356(2) 0.1539(3) 0.4631(2) 0.0214(8) Uani 1 1 d .
H18A H 0.2349 0.1908 0.5112 0.032 Uiso 1 1 calc R
H18B H 0.2654 0.0826 0.4730 0.032 Uiso 1 1 calc R
H18C H 0.1785 0.1398 0.4353 0.032 Uiso 1 1 calc R
C19 C 0.1440(2) -0.0206(3) 0.1100(2) 0.0189(7) Uani 1 1 d .
C20 C 0.02301(19) 0.0564(3) 0.2460(2) 0.0179(8) Uani 1 1 d .
C21 C 0.1209(2) 0.0841(3) 0.0619(2) 0.0257(8) Uani 1 1 d .
H21A H 0.1648 0.1403 0.0763 0.039 Uiso 1 1 calc R
H21B H 0.0686 0.1145 0.0701 0.039 Uiso 1 1 calc R
H21C H 0.1146 0.0650 0.0083 0.039 Uiso 1 1 calc R
C22 C 0.2265(2) -0.0646(3) 0.0983(2) 0.0246(8) Uani 1 1 d .
H22A H 0.2420 -0.1319 0.1292 0.037 Uiso 1 1 calc R
H22B H 0.2692 -0.0072 0.1134 0.037 Uiso 1 1 calc R
H22C H 0.2214 -0.0832 0.0448 0.037 Uiso 1 1 calc R
C23 C 0.0781(2) -0.1104(3) 0.0853(2) 0.0281(9) Uani 1 1 d .
H23A H 0.0756 -0.1307 0.0324 0.042 Uiso 1 1 calc R
H23B H 0.0241 -0.0817 0.0902 0.042 Uiso 1 1 calc R
H23C H 0.0923 -0.1767 0.1174 0.042 Uiso 1 1 calc R
C24 C 0.0290(2) 0.1201(3) 0.3202(2) 0.0264(9) Uani 1 1 d .
H24A H -0.0269 0.1369 0.3270 0.040 Uiso 1 1 calc R
H24B H 0.0594 0.1902 0.3186 0.040 Uiso 1 1 calc R
H24C H 0.0583 0.0741 0.3625 0.040 Uiso 1 1 calc R
C25 C -0.0234(2) -0.0527(3) 0.2502(2) 0.0324(10) Uani 1 1 d .
H25A H -0.0791 -0.0361 0.2574 0.049 Uiso 1 1 calc R
H25B H 0.0067 -0.0974 0.2929 0.049 Uiso 1 1 calc R
H25C H -0.0275 -0.0947 0.2031 0.049 Uiso 1 1 calc R
C26 C -0.0238(2) 0.1277(3) 0.1806(2) 0.0306(9) Uani 1 1 d .
H26A H -0.0335 0.0839 0.1337 0.046 Uiso 1 1 calc R
H26B H 0.0090 0.1942 0.1752 0.046 Uiso 1 1 calc R
H26C H -0.0772 0.1507 0.1908 0.046 Uiso 1 1 calc R
C31 C 0.5630(2) 0.4232(3) 0.5043(3) 0.0302(10) Uani 1 1 d .
H31 H 0.6064 0.3702 0.5074 0.036 Uiso 1 1 calc R
C32 C 0.5297(2) 0.4753(3) 0.4365(2) 0.0297(9) Uani 1 1 d .
H32 H 0.5502 0.4584 0.3928 0.036 Uiso 1 1 calc R
C33 C 0.4668(2) 0.5520(3) 0.4323(2) 0.0306(9) Uani 1 1 d .
H33 H 0.4438 0.5879 0.3856 0.037 Uiso 1 1 calc R
C41 C -0.0329(3) 0.0998(4) 0.5120(3) 0.0515(12) Uani 1 1 d U
H41 H -0.0563 0.1700 0.5205 0.062 Uiso 1 1 calc R
C42 C 0.0479(3) 0.0796(4) 0.5419(3) 0.0526(11) Uani 1 1 d U
H42 H 0.0811 0.1357 0.5711 0.063 Uiso 1 1 calc R
C43 C 0.0816(3) -0.0202(5) 0.5305(3) 0.0541(12) Uani 1 1 d U
H43 H 0.1385 -0.0349 0.5518 0.065 Uiso 1 1 calc R

loop_
_atom_site_aniso_label
_atom_site_aniso_U_11
_atom_site_aniso_U_22
_atom_site_aniso_U_33
_atom_site_aniso_U_23
_atom_site_aniso_U_13
_atom_site_aniso_U_12
Sn1 0.01359(12) 0.01330(10) 0.00919(12) 0.00056(10) 0.00237(9) -0.00086(8)
C1 0.0114(17) 0.0154(15) 0.0156(19) 0.0011(15) 0.0026(14) -0.0041(12)
F1 0.0472(15) 0.0376(13) 0.067(2) 0.0133(13) 0.0411(14) 0.0074(11)
P1 0.0229(5) 0.0178(4) 0.0176(5) 0.0010(4) 0.0050(4) -0.0015(3)
Ni1 0.0120(2) 0.0146(2) 0.0142(2) 0.00133(19) 0.00176(18) -0.00021(15)
Sn2 0.01173(12) 0.01447(11) 0.01153(12) 0.00010(10) 0.00094(9) 0.00042(8)
C2 0.0169(18) 0.0186(16) 0.0132(19) -0.0014(15) 0.0028(15) -0.0033(13)
F2 0.0471(15) 0.0324(12) 0.0348(15) 0.0024(12) -0.0149(12) -0.0074(10)
F4 0.0706(19) 0.0471(15) 0.0400(17) 0.0026(13) -0.0282(14) -0.0159(13)
C4 0.0130(18) 0.0168(16) 0.027(2) -0.0005(16) 0.0053(16) 0.0008(13)
C3 0.0109(17) 0.0195(16) 0.025(2) 0.0022(16) -0.0023(15) -0.0019(13)
F3 0.0680(18) 0.0363(13) 0.0597(19) 0.0030(13) 0.0464(16) 0.0113(11)
F5 0.0400(13) 0.0185(10) 0.0369(15) 0.0035(10) 0.0084(11) -0.0045(9)
C5 0.0142(18) 0.0201(16) 0.0156(19) 0.0012(15) 0.0047(15) -0.0024(13)
C6 0.0071(16) 0.0173(16) 0.0181(19) -0.0016(15) 0.0021(14) -0.0032(12)
F6 0.0445(14) 0.0176(10) 0.0310(14) 0.0076(10) 0.0159(11) 0.0013(9)
C7 0.0132(17) 0.0180(16) 0.021(2) -0.0041(16) 0.0024(15) -0.0044(13)
C8 0.0181(19) 0.0140(15) 0.031(2) 0.0023(17) 0.0020(17) -0.0004(13)
C9 0.0153(18) 0.0229(17) 0.022(2) 0.0102(16) 0.0007(16) -0.0051(13)
C10 0.0115(17) 0.0184(16) 0.022(2) 0.0024(16) 0.0055(15) -0.0017(13)
C11 0.0183(18) 0.0168(15) 0.0103(18) 0.0016(15) 0.0049(14) -0.0014(13)
C12 0.0199(18) 0.0234(17) 0.0081(17) -0.0043(15) 0.0036(15) -0.0016(14)
C13 0.025(2) 0.0269(18) 0.018(2) -0.0002(17) 0.0106(17) -0.0067(15)
C14 0.025(2) 0.0216(17) 0.016(2) 0.0065(16) -0.0001(16) -0.0008(14)
C15 0.024(2) 0.0203(16) 0.0131(19) 0.0029(16) 0.0058(15) -0.0033(14)
C16 0.026(2) 0.0245(18) 0.0113(18) -0.0041(16) 0.0040(16) -0.0041(14)
C17 0.028(2) 0.0244(18) 0.020(2) -0.0068(17) 0.0086(17) 0.0035(15)
C18 0.022(2) 0.0304(19) 0.0123(19) -0.0011(17) 0.0059(16) -0.0016(15)
C19 0.0178(18) 0.0236(17) 0.0134(19) -0.0019(16) -0.0003(15) 0.0002(14)
C20 0.0119(17) 0.0211(16) 0.020(2) 0.0005(16) 0.0030(15) 0.0032(13)
C21 0.028(2) 0.035(2) 0.014(2) 0.0029(18) 0.0035(17) 0.0026(16)
C22 0.028(2) 0.0280(19) 0.018(2) -0.0052(17) 0.0064(17) 0.0024(15)
C23 0.030(2) 0.035(2) 0.017(2) -0.0075(18) -0.0003(17) -0.0073(17)
C24 0.022(2) 0.032(2) 0.026(2) 0.0019(18) 0.0089(18) 0.0069(15)
C25 0.023(2) 0.033(2) 0.044(3) -0.006(2) 0.012(2) -0.0065(16)
C26 0.023(2) 0.042(2) 0.028(2) 0.005(2) 0.0058(18) 0.0128(17)
C31 0.021(2) 0.0179(17) 0.048(3) -0.0040(19) 0.0002(19) 0.0025(14)
C32 0.030(2) 0.0245(18) 0.036(3) -0.0121(19) 0.0093(19) -0.0096(16)
C33 0.032(2) 0.0219(18) 0.032(2) 0.0051(18) -0.0069(19) -0.0051(16)
C41 0.079(3) 0.043(2) 0.044(2) 0.007(2) 0.037(2) 0.005(2)
C42 0.067(2) 0.060(2) 0.036(2) -0.002(2) 0.020(2) -0.032(2)
C43 0.043(2) 0.084(3) 0.038(2) 0.023(2) 0.016(2) -0.005(2)

loop_
_atom_type_symbol
_atom_type_description
_atom_type_scat_dispersion_real
_atom_type_scat_dispersion_imag
_atom_type_scat_source
C C 0.0033 0.0016 'International Tables Vol C Tables 4.2.6.8 and 6.1.1.4'
H H 0.0000 0.0000 'International Tables Vol C Tables 4.2.6.8 and 6.1.1.4'
F F 0.0171 0.0103 'International Tables Vol C Tables 4.2.6.8 and 6.1.1.4'
P P 0.1023 0.0942 'International Tables Vol C Tables 4.2.6.8 and 6.1.1.4'
Ni Ni 0.3393 1.1124 'International Tables Vol C Tables 4.2.6.8 and 6.1.1.4'
Sn Sn -0.6537 1.4246 'International Tables Vol C Tables 4.2.6.8 and 6.1.1.4'

loop_
_geom_angle_atom_site_label_1
_geom_angle_atom_site_label_2
_geom_angle_atom_site_label_3
_geom_angle
_geom_angle_site_symmetry_1
_geom_angle_site_symmetry_3
C1 Sn1 C11 111.57(12) . .
C1 Sn1 C12 105.51(13) . .
C11 Sn1 C12 110.99(12) . .
C1 Sn1 Sn2 95.07(8) . .
C11 Sn1 Sn2 112.63(9) . .
C12 Sn1 Sn2 119.57(8) . .
C5 C1 C2 104.9(3) . .
C5 C1 Ni1 68.53(17) . .
C2 C1 Ni1 67.42(17) . .
C5 C1 Sn1 125.5(2) . .
C2 C1 Sn1 127.9(2) . .
Ni1 C1 Sn1 117.00(14) . .
F4 P1 F3 89.71(17) . .
F4 P1 F1 90.47(16) . .
F3 P1 F1 179.79(17) . .
F4 P1 F2 179.68(17) . .
F3 P1 F2 89.98(15) . .
F1 P1 F2 89.85(15) . .
F4 P1 F6 89.36(13) . .
F3 P1 F6 89.85(12) . .
F1 P1 F6 90.28(11) . .
F2 P1 F6 90.70(12) . .
F4 P1 F5 90.37(12) . .
F3 P1 F5 89.94(12) . .
F1 P1 F5 89.93(12) . .
F2 P1 F5 89.57(12) . .
F6 P1 F5 179.66(13) . .
C2 Ni1 C10 110.68(13) . .
C2 Ni1 C7 169.42(13) . .
C10 Ni1 C7 65.91(13) . .
C2 Ni1 C5 66.03(13) . .
C10 Ni1 C5 143.64(12) . .
C7 Ni1 C5 110.25(14) . .
C2 Ni1 C4 66.24(13) . .
C10 Ni1 C4 174.38(14) . .
C7 Ni1 C4 118.00(14) . .
C5 Ni1 C4 40.37(12) . .
C2 Ni1 C9 118.44(14) . .
C10 Ni1 C9 40.30(12) . .
C7 Ni1 C9 66.10(14) . .
C5 Ni1 C9 174.00(13) . .
C4 Ni1 C9 136.22(13) . .
C2 Ni1 C3 39.70(12) . .
C10 Ni1 C3 135.89(14) . .
C7 Ni1 C3 149.35(12) . .
C5 Ni1 C3 66.15(13) . .
C4 Ni1 C3 38.80(13) . .
C9 Ni1 C3 114.28(13) . .
C2 Ni1 C8 149.39(14) . .
C10 Ni1 C8 65.93(13) . .
C7 Ni1 C8 39.83(13) . .
C5 Ni1 C8 135.70(14) . .
C4 Ni1 C8 114.07(13) . .
C9 Ni1 C8 38.51(13) . .
C3 Ni1 C8 120.26(13) . .
C2 Ni1 C6 131.41(12) . .
C10 Ni1 C6 39.50(13) . .
C7 Ni1 C6 39.62(12) . .
C5 Ni1 C6 113.40(13) . .
C4 Ni1 C6 146.08(14) . .
C9 Ni1 C6 67.18(13) . .
C3 Ni1 C6 171.03(12) . .
C8 Ni1 C6 66.80(12) . .
C2 Ni1 C1 40.04(12) . .
C10 Ni1 C1 113.97(12) . .
C7 Ni1 C1 130.88(13) . .
C5 Ni1 C1 39.09(12) . .
C4 Ni1 C1 67.04(12) . .
C9 Ni1 C1 146.91(13) . .
C3 Ni1 C1 66.92(12) . .
C8 Ni1 C1 170.57(14) . .
C6 Ni1 C1 106.75(12) . .
C6 Sn2 C20 106.06(12) . .
C6 Sn2 C19 105.26(12) . .
C20 Sn2 C19 110.00(13) . .
C6 Sn2 Sn1 96.77(8) . .
C20 Sn2 Sn1 119.40(9) . .
C19 Sn2 Sn1 116.75(9) . .
C3 C2 C1 109.9(3) . .
C3 C2 Ni1 71.78(19) . .
C1 C2 Ni1 72.54(18) . .
C3 C2 H2 125.0 . .
C1 C2 H2 125.0 . .
Ni1 C2 H2 122.2 . .
C3 C4 C5 107.7(3) . .
C3 C4 Ni1 71.47(19) . .
C5 C4 Ni1 69.72(18) . .
C3 C4 H4 126.1 . .
C5 C4 H4 126.1 . .
Ni1 C4 H4 124.3 . .
C4 C3 C2 107.6(3) . .
C4 C3 Ni1 69.7(2) . .
C2 C3 Ni1 68.51(18) . .
C4 C3 H3 126.2 . .
C2 C3 H3 126.2 . .
Ni1 C3 H3 127.1 . .
C1 C5 C4 109.7(3) . .
C1 C5 Ni1 72.38(18) . .
C4 C5 Ni1 69.91(18) . .
C1 C5 H5 125.2 . .
C4 C5 H5 125.2 . .
Ni1 C5 H5 124.1 . .
C10 C6 C7 104.7(3) . .
C10 C6 Ni1 67.88(18) . .
C7 C6 Ni1 68.12(18) . .
C10 C6 Sn2 124.3(2) . .
C7 C6 Sn2 129.0(3) . .
Ni1 C6 Sn2 115.80(13) . .
C6 C7 C8 109.9(3) . .
C6 C7 Ni1 72.26(18) . .
C8 C7 Ni1 71.5(2) . .
C6 C7 H7 125.1 . .
C8 C7 H7 125.1 . .
Ni1 C7 H7 122.8 . .
C9 C8 C7 108.1(3) . .
C9 C8 Ni1 70.55(18) . .
C7 C8 Ni1 68.69(18) . .
C9 C8 H8 126.0 . .
C7 C8 H8 126.0 . .
Ni1 C8 H8 126.4 . .
C8 C9 C10 107.0(3) . .
C8 C9 Ni1 70.94(19) . .
C10 C9 Ni1 68.37(17) . .
C8 C9 H9 126.5 . .
C10 C9 H9 126.5 . .
Ni1 C9 H9 125.7 . .
C6 C10 C9 110.2(3) . .
C6 C10 Ni1 72.62(18) . .
C9 C10 Ni1 71.33(18) . .
C6 C10 H10 124.9 . .
C9 C10 H10 124.9 . .
Ni1 C10 H10 122.7 . .
C13 C11 C14 110.1(3) . .
C13 C11 C15 109.2(3) . .
C14 C11 C15 109.9(3) . .
C13 C11 Sn1 110.0(2) . .
C14 C11 Sn1 107.5(2) . .
C15 C11 Sn1 110.1(2) . .
C18 C12 C16 109.6(3) . .
C18 C12 C17 109.5(3) . .
C16 C12 C17 109.8(3) . .
C18 C12 Sn1 111.3(2) . .
C16 C12 Sn1 107.6(2) . .
C17 C12 Sn1 109.0(2) . .
C11 C13 H13A 109.5 . .
C11 C13 H13B 109.5 . .
H13A C13 H13B 109.5 . .
C11 C13 H13C 109.5 . .
H13A C13 H13C 109.5 . .
H13B C13 H13C 109.5 . .
C11 C14 H14A 109.5 . .
C11 C14 H14B 109.5 . .
H14A C14 H14B 109.5 . .
C11 C14 H14C 109.5 . .
H14A C14 H14C 109.5 . .
H14B C14 H14C 109.5 . .
C11 C15 H15A 109.5 . .
C11 C15 H15B 109.5 . .
H15A C15 H15B 109.5 . .
C11 C15 H15C 109.5 . .
H15A C15 H15C 109.5 . .
H15B C15 H15C 109.5 . .
C12 C16 H16A 109.5 . .
C12 C16 H16B 109.5 . .
H16A C16 H16B 109.5 . .
C12 C16 H16C 109.5 . .
H16A C16 H16C 109.5 . .
H16B C16 H16C 109.5 . .
C12 C17 H17A 109.5 . .
C12 C17 H17B 109.5 . .
H17A C17 H17B 109.5 . .
C12 C17 H17C 109.5 . .
H17A C17 H17C 109.5 . .
H17B C17 H17C 109.5 . .
C12 C18 H18A 109.5 . .
C12 C18 H18B 109.5 . .
H18A C18 H18B 109.5 . .
C12 C18 H18C 109.5 . .
H18A C18 H18C 109.5 . .
H18B C18 H18C 109.5 . .
C22 C19 C23 108.7(3) . .
C22 C19 C21 108.8(3) . .
C23 C19 C21 109.8(3) . .
C22 C19 Sn2 112.0(2) . .
C23 C19 Sn2 107.7(2) . .
C21 C19 Sn2 109.7(2) . .
C25 C20 C26 110.0(3) . .
C25 C20 C24 108.5(3) . .
C26 C20 C24 109.2(3) . .
C25 C20 Sn2 109.4(2) . .
C26 C20 Sn2 110.2(2) . .
C24 C20 Sn2 109.6(2) . .
C19 C21 H21A 109.5 . .
C19 C21 H21B 109.5 . .
H21A C21 H21B 109.5 . .
C19 C21 H21C 109.5 . .
H21A C21 H21C 109.5 . .
H21B C21 H21C 109.5 . .
C19 C22 H22A 109.5 . .
C19 C22 H22B 109.5 . .
H22A C22 H22B 109.5 . .
C19 C22 H22C 109.5 . .
H22A C22 H22C 109.5 . .
H22B C22 H22C 109.5 . .
C19 C23 H23A 109.5 . .
C19 C23 H23B 109.5 . .
H23A C23 H23B 109.5 . .
C19 C23 H23C 109.5 . .
H23A C23 H23C 109.5 . .
H23B C23 H23C 109.5 . .
C20 C24 H24A 109.5 . .
C20 C24 H24B 109.5 . .
H24A C24 H24B 109.5 . .
C20 C24 H24C 109.5 . .
H24A C24 H24C 109.5 . .
H24B C24 H24C 109.5 . .
C20 C25 H25A 109.5 . .
C20 C25 H25B 109.5 . .
H25A C25 H25B 109.5 . .
C20 C25 H25C 109.5 . .
H25A C25 H25C 109.5 . .
H25B C25 H25C 109.5 . .
C20 C26 H26A 109.5 . .
C20 C26 H26B 109.5 . .
H26A C26 H26B 109.5 . .
C20 C26 H26C 109.5 . .
H26A C26 H26C 109.5 . .
H26B C26 H26C 109.5 . .
C33 C31 C32 120.0(3) 3_666 .
C33 C31 H31 120.0 3_666 .
C32 C31 H31 120.0 . .
C33 C32 C31 119.8(4) . .
C33 C32 H32 120.1 . .
C31 C32 H32 120.1 . .
C32 C33 C31 120.2(4) . 3_666
C32 C33 H33 119.9 . .
C31 C33 H33 119.9 3_666 .
C42 C41 C43 120.7(5) . 3_556
C42 C41 H41 119.6 . .
C43 C41 H41 119.6 3_556 .
C41 C42 C43 120.1(5) . .
C41 C42 H42 119.9 . .
C43 C42 H42 119.9 . .
C42 C43 C41 119.1(5) . 3_556
C42 C43 H43 120.4 . .
C41 C43 H43 120.4 3_556 .

loop_
_geom_bond_atom_site_label_1
_geom_bond_atom_site_label_2
_geom_bond_distance
_geom_bond_site_symmetry_2
Sn1 C1 2.175(3) .
Sn1 C11 2.193(3) .
Sn1 C12 2.206(3) .
Sn1 Sn2 2.8311(3) .
C1 C5 1.415(4) .
C1 C2 1.442(5) .
C1 Ni1 2.139(3) .
F1 P1 1.588(2) .
P1 F4 1.587(3) .
P1 F3 1.587(2) .
P1 F2 1.591(2) .
P1 F6 1.5930(19) .
P1 F5 1.605(2) .
Ni1 C2 2.070(3) .
Ni1 C10 2.071(3) .
Ni1 C7 2.079(3) .
Ni1 C5 2.088(3) .
Ni1 C4 2.091(3) .
Ni1 C9 2.111(3) .
Ni1 C3 2.113(3) .
Ni1 C8 2.116(3) .
Ni1 C6 2.133(3) .
Sn2 C6 2.179(3) .
Sn2 C20 2.203(3) .
Sn2 C19 2.219(4) .
C2 C3 1.421(4) .
C2 H2 0.9500 .
C4 C3 1.397(5) .
C4 C5 1.442(4) .
C4 H4 0.9500 .
C3 H3 0.9500 .
C5 H5 0.9500 .
C6 C10 1.422(5) .
C6 C7 1.428(4) .
C7 C8 1.429(5) .
C7 H7 0.9500 .
C8 C9 1.394(5) .
C8 H8 0.9500 .
C9 C10 1.441(4) .
C9 H9 0.9500 .
C10 H10 0.9500 .
C11 C13 1.525(4) .
C11 C14 1.531(4) .
C11 C15 1.533(4) .
C12 C18 1.527(4) .
C12 C16 1.527(5) .
C12 C17 1.528(4) .
C13 H13A 0.9800 .
C13 H13B 0.9800 .
C13 H13C 0.9800 .
C14 H14A 0.9800 .
C14 H14B 0.9800 .
C14 H14C 0.9800 .
C15 H15A 0.9800 .
C15 H15B 0.9800 .
C15 H15C 0.9800 .
C16 H16A 0.9800 .
C16 H16B 0.9800 .
C16 H16C 0.9800 .
C17 H17A 0.9800 .
C17 H17B 0.9800 .
C17 H17C 0.9800 .
C18 H18A 0.9800 .
C18 H18B 0.9800 .
C18 H18C 0.9800 .
C19 C22 1.521(4) .
C19 C23 1.524(4) .
C19 C21 1.525(5) .
C20 C25 1.523(5) .
C20 C26 1.525(5) .
C20 C24 1.529(5) .
C21 H21A 0.9800 .
C21 H21B 0.9800 .
C21 H21C 0.9800 .
C22 H22A 0.9800 .
C22 H22B 0.9800 .
C22 H22C 0.9800 .
C23 H23A 0.9800 .
C23 H23B 0.9800 .
C23 H23C 0.9800 .
C24 H24A 0.9800 .
C24 H24B 0.9800 .
C24 H24C 0.9800 .
C25 H25A 0.9800 .
C25 H25B 0.9800 .
C25 H25C 0.9800 .
C26 H26A 0.9800 .
C26 H26B 0.9800 .
C26 H26C 0.9800 .
C31 C33 1.378(6) 3_666
C31 C32 1.379(6) .
C31 H31 0.9500 .
C32 C33 1.376(5) .
C32 H32 0.9500 .
C33 C31 1.378(6) 3_666
C33 H33 0.9500 .
C41 C42 1.348(7) .
C41 C43 1.367(7) 3_556
C41 H41 0.9500 .
C42 C43 1.353(6) .
C42 H42 0.9500 .
C43 C41 1.367(7) 3_556
C43 H43 0.9500 .

loop_
_geom_torsion_atom_site_label_1
_geom_torsion_atom_site_label_2
_geom_torsion_atom_site_label_3
_geom_torsion_atom_site_label_4
_geom_torsion
_geom_torsion_site_symmetry_1
_geom_torsion_site_symmetry_4
C11 Sn1 C1 C5 -59.5(3) . .
C12 Sn1 C1 C5 179.9(2) . .
Sn2 Sn1 C1 C5 57.3(3) . .
C11 Sn1 C1 C2 137.2(3) . .
C12 Sn1 C1 C2 16.6(3) . .
Sn2 Sn1 C1 C2 -106.0(3) . .
C11 Sn1 C1 Ni1 -141.39(15) . .
C12 Sn1 C1 Ni1 97.98(17) . .
Sn2 Sn1 C1 Ni1 -24.62(16) . .
C5 C1 Ni1 C2 117.6(3) . .
Sn1 C1 Ni1 C2 -122.4(3) . .
C5 C1 Ni1 C10 -148.3(2) . .
C2 C1 Ni1 C10 94.1(2) . .
Sn1 C1 Ni1 C10 -28.3(2) . .
C5 C1 Ni1 C7 -70.2(2) . .
C2 C1 Ni1 C7 172.23(19) . .
Sn1 C1 Ni1 C7 49.9(2) . .
C2 C1 Ni1 C5 -117.6(3) . .
Sn1 C1 Ni1 C5 120.0(3) . .
C5 C1 Ni1 C4 37.8(2) . .
C2 C1 Ni1 C4 -79.9(2) . .
Sn1 C1 Ni1 C4 157.8(2) . .
C5 C1 Ni1 C9 179.6(2) . .
C2 C1 Ni1 C9 61.9(3) . .
Sn1 C1 Ni1 C9 -60.4(3) . .
C5 C1 Ni1 C3 80.1(2) . .
C2 C1 Ni1 C3 -37.55(19) . .
Sn1 C1 Ni1 C3 -159.9(2) . .
C5 C1 Ni1 C8 -61.0(8) . .
C5 C1 Ni1 C6 -106.7(2) . .
C2 C1 Ni1 C6 135.69(19) . .
Sn1 C1 Ni1 C6 13.3(2) . .
C1 Sn1 Sn2 C6 26.64(12) . .
C11 Sn1 Sn2 C6 142.54(12) . .
C12 Sn1 Sn2 C6 -84.40(13) . .
C1 Sn1 Sn2 C20 139.38(14) . .
C11 Sn1 Sn2 C20 -104.71(13) . .
C12 Sn1 Sn2 C20 28.34(14) . .
C1 Sn1 Sn2 C19 -84.26(13) . .
C11 Sn1 Sn2 C19 31.65(13) . .
C12 Sn1 Sn2 C19 164.70(14) . .
C5 C1 C2 C3 3.9(3) . .
Ni1 C1 C2 C3 62.4(2) . .
Sn1 C1 C2 C3 169.9(2) . .
C5 C1 C2 Ni1 -58.6(2) . .
Sn1 C1 C2 Ni1 107.4(2) . .
C10 Ni1 C2 C3 138.3(2) . .
C7 Ni1 C2 C3 -152.5(7) . .
C5 Ni1 C2 C3 -81.0(2) . .
C4 Ni1 C2 C3 -36.6(2) . .
C9 Ni1 C2 C3 94.6(2) . .
C8 Ni1 C2 C3 60.9(3) . .
C6 Ni1 C2 C3 178.2(2) . .
C1 Ni1 C2 C3 -118.6(3) . .
C10 Ni1 C2 C1 -103.04(19) . .
C7 Ni1 C2 C1 -33.8(8) . .
C5 Ni1 C2 C1 37.69(18) . .
C4 Ni1 C2 C1 82.0(2) . .
C9 Ni1 C2 C1 -146.77(18) . .
C3 Ni1 C2 C1 118.6(3) . .
C8 Ni1 C2 C1 179.6(2) . .
C6 Ni1 C2 C1 -63.1(2) . .
C2 Ni1 C4 C3 37.45(19) . .
C7 Ni1 C4 C3 -153.33(19) . .
C5 Ni1 C4 C3 117.8(3) . .
C9 Ni1 C4 C3 -69.6(3) . .
C8 Ni1 C4 C3 -109.0(2) . .
C6 Ni1 C4 C3 167.3(2) . .
C1 Ni1 C4 C3 81.2(2) . .
C2 Ni1 C4 C5 -80.4(2) . .
C7 Ni1 C4 C5 88.9(2) . .
C9 Ni1 C4 C5 172.6(2) . .
C3 Ni1 C4 C5 -117.8(3) . .
C8 Ni1 C4 C5 133.2(2) . .
C6 Ni1 C4 C5 49.5(3) . .
C1 Ni1 C4 C5 -36.58(19) . .
C5 C4 C3 C2 2.3(4) . .
Ni1 C4 C3 C2 -58.2(2) . .
C5 C4 C3 Ni1 60.6(2) . .
C1 C2 C3 C4 -3.9(4) . .
Ni1 C2 C3 C4 59.0(2) . .
C1 C2 C3 Ni1 -62.9(2) . .
C2 Ni1 C3 C4 -119.4(3) . .
C10 Ni1 C3 C4 177.21(19) . .
C7 Ni1 C3 C4 51.0(3) . .
C5 Ni1 C3 C4 -38.79(19) . .
C9 Ni1 C3 C4 134.7(2) . .
C8 Ni1 C3 C4 91.6(2) . .
C1 Ni1 C3 C4 -81.6(2) . .
C10 Ni1 C3 C2 -63.4(3) . .
C7 Ni1 C3 C2 170.4(2) . .
C5 Ni1 C3 C2 80.6(2) . .
C4 Ni1 C3 C2 119.4(3) . .
C9 Ni1 C3 C2 -105.9(2) . .
C8 Ni1 C3 C2 -149.0(2) . .
C1 Ni1 C3 C2 37.86(19) . .
C2 C1 C5 C4 -2.4(3) . .
Ni1 C1 C5 C4 -60.2(2) . .
Sn1 C1 C5 C4 -168.8(2) . .
C2 C1 C5 Ni1 57.9(2) . .
Sn1 C1 C5 Ni1 -108.6(2) . .
C3 C4 C5 C1 0.1(4) . .
Ni1 C4 C5 C1 61.8(2) . .
C3 C4 C5 Ni1 -61.7(2) . .
C2 Ni1 C5 C1 -38.60(18) . .
C10 Ni1 C5 C1 54.2(3) . .
C7 Ni1 C5 C1 130.71(19) . .
C4 Ni1 C5 C1 -119.5(3) . .
C3 Ni1 C5 C1 -82.2(2) . .
C8 Ni1 C5 C1 168.16(19) . .
C6 Ni1 C5 C1 88.0(2) . .
C2 Ni1 C5 C4 80.9(2) . .
C10 Ni1 C5 C4 173.7(2) . .
C7 Ni1 C5 C4 -109.8(2) . .
C3 Ni1 C5 C4 37.30(19) . .
C8 Ni1 C5 C4 -72.3(3) . .
C6 Ni1 C5 C4 -152.5(2) . .
C1 Ni1 C5 C4 119.5(3) . .
C2 Ni1 C6 C10 -70.8(2) . .
C7 Ni1 C6 C10 117.3(3) . .
C5 Ni1 C6 C10 -148.72(18) . .
C4 Ni1 C6 C10 178.8(2) . .
C9 Ni1 C6 C10 37.77(19) . .
C8 Ni1 C6 C10 79.8(2) . .
C1 Ni1 C6 C10 -107.57(19) . .
C2 Ni1 C6 C7 171.9(2) . .
C10 Ni1 C6 C7 -117.3(3) . .
C5 Ni1 C6 C7 93.9(2) . .
C4 Ni1 C6 C7 61.5(3) . .
C9 Ni1 C6 C7 -79.6(2) . .
C8 Ni1 C6 C7 -37.6(2) . .
C1 Ni1 C6 C7 135.1(2) . .
C2 Ni1 C6 Sn2 47.9(2) . .
C10 Ni1 C6 Sn2 118.7(2) . .
C7 Ni1 C6 Sn2 -124.0(3) . .
C5 Ni1 C6 Sn2 -30.1(2) . .
C4 Ni1 C6 Sn2 -62.5(3) . .
C9 Ni1 C6 Sn2 156.4(2) . .
C8 Ni1 C6 Sn2 -161.6(2) . .
C1 Ni1 C6 Sn2 11.09(19) . .
C20 Sn2 C6 C10 -66.9(3) . .
C19 Sn2 C6 C10 176.6(3) . .
Sn1 Sn2 C6 C10 56.4(3) . .
C20 Sn2 C6 C7 131.4(3) . .
C19 Sn2 C6 C7 14.8(3) . .
Sn1 Sn2 C6 C7 -105.3(3) . .
C20 Sn2 C6 Ni1 -146.71(15) . .
C19 Sn2 C6 Ni1 96.71(17) . .
Sn1 Sn2 C6 Ni1 -23.44(15) . .
C10 C6 C7 C8 3.6(3) . .
Ni1 C6 C7 C8 61.9(2) . .
Sn2 C6 C7 C8 168.1(2) . .
C10 C6 C7 Ni1 -58.3(2) . .
Sn2 C6 C7 Ni1 106.2(2) . .
C2 Ni1 C7 C6 -35.1(8) . .
C10 Ni1 C7 C6 38.23(18) . .
C5 Ni1 C7 C6 -102.6(2) . .
C4 Ni1 C7 C6 -146.26(19) . .
C9 Ni1 C7 C6 82.5(2) . .
C3 Ni1 C7 C6 -179.7(2) . .
C8 Ni1 C7 C6 118.9(3) . .
C1 Ni1 C7 C6 -63.4(2) . .
C2 Ni1 C7 C8 -154.1(7) . .
C10 Ni1 C7 C8 -80.7(2) . .
C5 Ni1 C7 C8 138.5(2) . .
C4 Ni1 C7 C8 94.8(2) . .
C9 Ni1 C7 C8 -36.40(19) . .
C3 Ni1 C7 C8 61.3(3) . .
C6 Ni1 C7 C8 -118.9(3) . .
C1 Ni1 C7 C8 177.67(19) . .
C6 C7 C8 C9 -2.6(4) . .
Ni1 C7 C8 C9 59.8(2) . .
C6 C7 C8 Ni1 -62.4(2) . .
C2 Ni1 C8 C9 51.5(3) . .
C10 Ni1 C8 C9 -38.7(2) . .
C7 Ni1 C8 C9 -119.4(3) . .
C5 Ni1 C8 C9 177.6(2) . .
C4 Ni1 C8 C9 135.1(2) . .
C3 Ni1 C8 C9 91.8(2) . .
C6 Ni1 C8 C9 -82.0(2) . .
C2 Ni1 C8 C7 170.9(2) . .
C10 Ni1 C8 C7 80.7(2) . .
C5 Ni1 C8 C7 -63.0(3) . .
C4 Ni1 C8 C7 -105.5(2) . .
C9 Ni1 C8 C7 119.4(3) . .
C3 Ni1 C8 C7 -148.8(2) . .
C6 Ni1 C8 C7 37.39(19) . .
C7 C8 C9 C10 0.5(4) . .
Ni1 C8 C9 C10 59.1(2) . .
C7 C8 C9 Ni1 -58.6(2) . .
C2 Ni1 C9 C8 -153.0(2) . .
C10 Ni1 C9 C8 118.0(3) . .
C7 Ni1 C9 C8 37.6(2) . .
C4 Ni1 C9 C8 -68.6(3) . .
C3 Ni1 C9 C8 -108.7(2) . .
C6 Ni1 C9 C8 80.9(2) . .
C1 Ni1 C9 C8 166.7(2) . .
C2 Ni1 C9 C10 89.0(2) . .
C7 Ni1 C9 C10 -80.4(2) . .
C4 Ni1 C9 C10 173.4(2) . .
C3 Ni1 C9 C10 133.3(2) . .
C8 Ni1 C9 C10 -118.0(3) . .
C6 Ni1 C9 C10 -37.0(2) . .
C1 Ni1 C9 C10 48.8(3) . .
C7 C6 C10 C9 -3.3(3) . .
Ni1 C6 C10 C9 -61.8(2) . .
Sn2 C6 C10 C9 -168.7(2) . .
C7 C6 C10 Ni1 58.5(2) . .
Sn2 C6 C10 Ni1 -106.9(2) . .
C8 C9 C10 C6 1.8(4) . .
Ni1 C9 C10 C6 62.6(2) . .
C8 C9 C10 Ni1 -60.8(2) . .
C2 Ni1 C10 C6 130.81(19) . .
C7 Ni1 C10 C6 -38.35(18) . .
C5 Ni1 C10 C6 53.5(3) . .
C9 Ni1 C10 C6 -119.2(3) . .
C3 Ni1 C10 C6 168.44(18) . .
C8 Ni1 C10 C6 -82.2(2) . .
C1 Ni1 C10 C6 87.5(2) . .
C2 Ni1 C10 C9 -110.0(2) . .
C7 Ni1 C10 C9 80.8(2) . .
C5 Ni1 C10 C9 172.7(2) . .
C3 Ni1 C10 C9 -72.4(3) . .
C8 Ni1 C10 C9 37.0(2) . .
C6 Ni1 C10 C9 119.2(3) . .
C1 Ni1 C10 C9 -153.3(2) . .
C1 Sn1 C11 C13 40.5(3) . .
C12 Sn1 C11 C13 157.9(2) . .
Sn2 Sn1 C11 C13 -65.0(2) . .
C1 Sn1 C11 C14 160.4(2) . .
C12 Sn1 C11 C14 -82.2(2) . .
Sn2 Sn1 C11 C14 54.9(2) . .
C1 Sn1 C11 C15 -79.9(2) . .
C12 Sn1 C11 C15 37.5(2) . .
Sn2 Sn1 C11 C15 174.58(18) . .
C1 Sn1 C12 C18 -68.6(2) . .
C11 Sn1 C12 C18 170.4(2) . .
Sn2 Sn1 C12 C18 36.7(3) . .
C1 Sn1 C12 C16 51.5(2) . .
C11 Sn1 C12 C16 -69.5(2) . .
Sn2 Sn1 C12 C16 156.76(18) . .
C1 Sn1 C12 C17 170.6(2) . .
C11 Sn1 C12 C17 49.6(2) . .
Sn2 Sn1 C12 C17 -84.2(2) . .
C6 Sn2 C19 C22 -57.3(2) . .
C20 Sn2 C19 C22 -171.1(2) . .
Sn1 Sn2 C19 C22 48.6(2) . .
C6 Sn2 C19 C23 62.3(2) . .
C20 Sn2 C19 C23 -51.6(3) . .
Sn1 Sn2 C19 C23 168.18(19) . .
C6 Sn2 C19 C21 -178.2(2) . .
C20 Sn2 C19 C21 67.9(2) . .
Sn1 Sn2 C19 C21 -72.3(2) . .
C6 Sn2 C20 C25 -33.3(3) . .
C19 Sn2 C20 C25 80.0(3) . .
Sn1 Sn2 C20 C25 -141.0(2) . .
C6 Sn2 C20 C26 -154.4(2) . .
C19 Sn2 C20 C26 -41.0(3) . .
Sn1 Sn2 C20 C26 98.0(2) . .
C6 Sn2 C20 C24 85.5(2) . .
C19 Sn2 C20 C24 -161.2(2) . .
Sn1 Sn2 C20 C24 -22.2(3) . .
C33 C31 C32 C33 0.0(6) 3_666 .
C31 C32 C33 C31 0.0(6) . 3_666
C43 C41 C42 C43 -0.3(8) 3_556 .
C41 C42 C43 C41 0.3(8) . 3_556
